data_1564380
loop_
_publ_author_name
'Opalade, Adedamola A.'
'Parham, Josh D.'
'Day, Victor W.'
'Jackson, Timothy A.'

_publ_section_title
;
 Characterization and Chemical Reactivity of Room-Temperature-Stable
 MnIII-alkylperoxo Complexes
;
_journal_name_full 'Chemical Science'
_journal_paper_doi 10.1039/D1SC01976G
_journal_year 2021
_chemical_formula_sum 'C26 H26 F3 Mn N5 O5 S'
_chemical_formula_weight 632.52
_space_group_crystal_system orthorhombic
_space_group_IT_number 33
_space_group_name_Hall 'P 2c -2n'
_space_group_name_H-M_alt 'P n a 21'
_atom_sites_solution_hydrogens mixed
_audit_creation_method SHELXL-2014/7
_audit_update_record
;
2020-12-07 deposited with the CCDC.	2021-08-20 downloaded from the CCDC.
;
_cell_angle_alpha 90
_cell_angle_beta 90
_cell_angle_gamma 90
_cell_formula_units_Z 4
_cell_length_a 22.4917(5)
_cell_length_b 10.2847(2)
_cell_length_c 12.0025(3)
_cell_measurement_reflns_used 7890
_cell_measurement_temperature 200(2)
_cell_measurement_theta_max 69.95
_cell_measurement_theta_min 3.93
_cell_volume 2776.42(11)
_computing_cell_refinement 'Bruker SAINT'
_computing_data_collection 'Bruker APEX2'
_computing_data_reduction 'Bruker SAINT'
_computing_molecular_graphics 'Bruker SHELXTL'
_computing_publication_material 'Bruker SHELXTL'
_computing_structure_refinement 'SHELXL-2014/7 (Sheldrick, 2014)'
_computing_structure_solution 'SHELXS-97 (Sheldrick 2008)'
_diffrn_ambient_temperature 200(2)
_diffrn_measured_fraction_theta_full 0.967
_diffrn_measured_fraction_theta_max 0.945
_diffrn_measurement_device_type 'Bruker APEX-II CCD'
_diffrn_measurement_method '\f and \w scans'
_diffrn_radiation_type CuK\a
_diffrn_radiation_wavelength 1.54178
_diffrn_reflns_av_R_equivalents 0.0589
_diffrn_reflns_av_unetI/netI 0.0655
_diffrn_reflns_Laue_measured_fraction_full 0.967
_diffrn_reflns_Laue_measured_fraction_max 0.945
_diffrn_reflns_limit_h_max 23
_diffrn_reflns_limit_h_min -26
_diffrn_reflns_limit_k_max 11
_diffrn_reflns_limit_k_min -12
_diffrn_reflns_limit_l_max 13
_diffrn_reflns_limit_l_min -11
_diffrn_reflns_number 16163
_diffrn_reflns_point_group_measured_fraction_full 0.966
_diffrn_reflns_point_group_measured_fraction_max 0.944
_diffrn_reflns_theta_full 66.000
_diffrn_reflns_theta_max 70.211
_diffrn_reflns_theta_min 3.931
_exptl_absorpt_coefficient_mu 5.158
_exptl_absorpt_correction_T_max 0.7533
_exptl_absorpt_correction_T_min 0.4398
_exptl_absorpt_correction_type multi-scan
_exptl_crystal_colour orange
_exptl_crystal_density_diffrn 1.513
_exptl_crystal_description 'Thin square plate'
_exptl_crystal_F_000 1300
_exptl_crystal_size_max 0.109
_exptl_crystal_size_mid 0.082
_exptl_crystal_size_min 0.025
_refine_diff_density_max 0.864
_refine_diff_density_min -0.420
_refine_diff_density_rms 0.077
_refine_ls_abs_structure_details
; 
 Refined as an inversion twin. 
;
_refine_ls_abs_structure_Flack 0.049(8)
_refine_ls_extinction_method none
_refine_ls_goodness_of_fit_ref 1.007
_refine_ls_hydrogen_treatment mixed
_refine_ls_matrix_type full
_refine_ls_number_parameters 381
_refine_ls_number_reflns 4144
_refine_ls_number_restraints 1
_refine_ls_restrained_S_all 1.007
_refine_ls_R_factor_all 0.0452
_refine_ls_R_factor_gt 0.0420
_refine_ls_shift/su_max 0.001
_refine_ls_shift/su_mean 0.000
_refine_ls_structure_factor_coef Fsqd
_refine_ls_weighting_details 'w=1/[\s^2^(Fo^2^)+(0.0648P)^2^] where P=(Fo^2^+2Fc^2^)/3'
_refine_ls_weighting_scheme calc
_refine_ls_wR_factor_gt 0.0987
_refine_ls_wR_factor_ref 0.1006
_reflns_Friedel_coverage 0.900
_reflns_Friedel_fraction_full 0.964
_reflns_Friedel_fraction_max 0.943
_reflns_number_gt 3826
_reflns_number_total 4144
_reflns_threshold_expression 'I > 2\s(I)'
_cod_data_source_file d1sc01976g2.cif
_cod_data_source_block q66k
_cod_database_code 1564380
_shelx_shelxl_version_number 2014/7
_shelx_space_group_comment
; 
The symmetry employed for this shelxl refinement is uniquely defined 
by the following loop, which should always be used as a source of 
symmetry information in preference to the above space-group names. 
They are only intended as comments. 
;
_shelx_estimated_absorpt_t_min 0.603
_shelx_estimated_absorpt_t_max 0.882

loop_
_space_group_symop_operation_xyz
'x, y, z'
'-x, -y, z+1/2'
'x+1/2, -y+1/2, z'
'-x+1/2, y+1/2, z+1/2'

loop_
_atom_site_label
_atom_site_type_symbol
_atom_site_fract_x
_atom_site_fract_y
_atom_site_fract_z
_atom_site_U_iso_or_equiv
_atom_site_adp_type
_atom_site_occupancy
_atom_site_site_symmetry_order
_atom_site_calc_flag
_atom_site_refinement_flags_posn
_atom_site_refinement_flags_adp
_atom_site_refinement_flags_occupancy
_atom_site_disorder_assembly
_atom_site_disorder_group
Mn Mn 0.70563(2) 0.61036(6) 0.51380(7) 0.02314(17) Uani 1 1 d . . . . .
O1 O 0.74874(16) 0.3949(3) 0.2230(3) 0.0426(8) Uani 1 1 d . . . . .
N1 N 0.63427(14) 0.7237(4) 0.4284(3) 0.0267(7) Uani 1 1 d . . . . .
N2 N 0.70362(12) 0.5369(3) 0.3460(3) 0.0226(7) Uani 1 1 d . . . . .
N3 N 0.78283(12) 0.4668(3) 0.5163(3) 0.0249(6) Uani 1 1 d . . . . .
N4 N 0.66561(15) 0.4113(4) 0.5751(3) 0.0272(7) Uani 1 1 d . . . . .
N5 N 0.79323(14) 0.7371(4) 0.4712(3) 0.0300(8) Uani 1 1 d . . . . .
C1 C 0.60190(19) 0.8176(4) 0.4737(4) 0.0341(9) Uani 1 1 d . . . . .
H1 H 0.6069 0.8362 0.5507 0.041 Uiso 1 1 calc R U . . .
C2 C 0.5606(2) 0.8903(5) 0.4127(5) 0.0411(12) Uani 1 1 d . . . . .
H2 H 0.5389 0.9584 0.4473 0.049 Uiso 1 1 calc R U . . .
C3 C 0.5521(2) 0.8622(5) 0.3032(5) 0.0391(10) Uani 1 1 d . . . . .
H3 H 0.5241 0.9107 0.2610 0.047 Uiso 1 1 calc R U . . .
C4 C 0.58472(16) 0.7608(4) 0.2518(4) 0.0292(9) Uani 1 1 d . . . . .
C5 C 0.57729(18) 0.7250(5) 0.1395(4) 0.0365(10) Uani 1 1 d . . . . .
H5 H 0.5506 0.7719 0.0931 0.044 Uiso 1 1 calc R U . . .
C6 C 0.60878(18) 0.6220(5) 0.0976(4) 0.0355(10) Uani 1 1 d . . . . .
H6 H 0.6024 0.5961 0.0226 0.043 Uiso 1 1 calc R U . . .
C7 C 0.65070(18) 0.5530(5) 0.1634(4) 0.0301(9) Uani 1 1 d . . . . .
H7 H 0.6713 0.4811 0.1321 0.036 Uiso 1 1 calc R U . . .
C8 C 0.66188(15) 0.5890(4) 0.2718(3) 0.0225(8) Uani 1 1 d . . . . .
C9 C 0.62668(16) 0.6930(4) 0.3192(3) 0.0248(8) Uani 1 1 d . . . . .
C10 C 0.74209(16) 0.4455(4) 0.3164(3) 0.0255(8) Uani 1 1 d . . . . .
C11 C 0.7847(2) 0.3980(5) 0.4073(4) 0.0307(10) Uani 1 1 d . . . . .
H11A H 0.7764 0.3048 0.4210 0.037 Uiso 1 1 calc R U . . .
H11B H 0.8257 0.4040 0.3780 0.037 Uiso 1 1 calc R U . . .
C12 C 0.77030(19) 0.3771(4) 0.6097(4) 0.0307(10) Uani 1 1 d . . . . .
H12A H 0.7755 0.4238 0.6811 0.037 Uiso 1 1 calc R U . . .
H12B H 0.7990 0.3042 0.6079 0.037 Uiso 1 1 calc R U . . .
C13 C 0.70788(17) 0.3237(4) 0.6032(4) 0.0268(8) Uani 1 1 d . . . . .
C14 C 0.6958(2) 0.1952(5) 0.6272(4) 0.0369(10) Uani 1 1 d . . . . .
H14 H 0.7269 0.1371 0.6474 0.044 Uiso 1 1 calc R U . . .
C15 C 0.6376(2) 0.1528(5) 0.6214(5) 0.0441(12) Uani 1 1 d . . . . .
H15 H 0.6277 0.0651 0.6378 0.053 Uiso 1 1 calc R U . . .
C16 C 0.5943(2) 0.2407(6) 0.5911(5) 0.0454(12) Uani 1 1 d . . . . .
H16 H 0.5541 0.2129 0.5844 0.054 Uiso 1 1 calc R U . . .
C17 C 0.60889(19) 0.3689(5) 0.5704(4) 0.0345(10) Uani 1 1 d . . . . .
C18 C 0.83855(17) 0.5379(5) 0.5383(4) 0.0357(11) Uani 1 1 d . . . . .
H18A H 0.8728 0.4816 0.5191 0.043 Uiso 1 1 calc R U . . .
H18B H 0.8411 0.5584 0.6187 0.043 Uiso 1 1 calc R U . . .
C19 C 0.84234(18) 0.6625(5) 0.4720(4) 0.0328(9) Uani 1 1 d . . . . .
C20 C 0.8950(2) 0.6989(6) 0.4220(5) 0.0452(12) Uani 1 1 d . . . . .
H20 H 0.9283 0.6420 0.4222 0.054 Uiso 1 1 calc R U . . .
C21 C 0.8985(3) 0.8194(6) 0.3717(5) 0.0527(15) Uani 1 1 d . . . . .
H21 H 0.9343 0.8473 0.3374 0.063 Uiso 1 1 calc R U . . .
C22 C 0.8492(3) 0.8981(5) 0.3720(4) 0.0457(13) Uani 1 1 d . . . . .
H22 H 0.8507 0.9814 0.3379 0.055 Uiso 1 1 calc R U . . .
C23 C 0.7967(2) 0.8551(5) 0.4227(4) 0.0356(10) Uani 1 1 d . . . . .
C24 C 0.56201(18) 0.4686(6) 0.5414(5) 0.0496(14) Uani 1 1 d . . . . .
H24A H 0.5710 0.5067 0.4686 0.074 Uiso 1 1 calc R U . . .
H24B H 0.5617 0.5371 0.5981 0.074 Uiso 1 1 calc R U . . .
H24C H 0.5229 0.4264 0.5388 0.074 Uiso 1 1 calc R U . . .
C25 C 0.7425(3) 0.9405(5) 0.4272(5) 0.0457(11) Uani 1 1 d . . . . .
H25A H 0.7254 0.9376 0.5022 0.069 Uiso 1 1 calc R U . . .
H25B H 0.7131 0.9094 0.3731 0.069 Uiso 1 1 calc R U . . .
H25C H 0.7538 1.0301 0.4091 0.069 Uiso 1 1 calc R U . . .
O1W O 0.69446(15) 0.6857(3) 0.6758(3) 0.0331(7) Uani 1 1 d . . . . .
H1W1 H 0.708(3) 0.753(7) 0.695(6) 0.048(18) Uiso 1 1 d . . . . .
H1W2 H 0.655(3) 0.680(6) 0.702(5) 0.041(15) Uiso 1 1 d . . . . .
S S 0.54376(4) 0.80548(11) 0.79403(10) 0.0322(2) Uani 1 1 d . . . . .
F11 F 0.4601(2) 0.6305(5) 0.7874(6) 0.1067(19) Uani 1 1 d . . . . .
F12 F 0.43046(15) 0.8224(5) 0.7514(5) 0.0944(17) Uani 1 1 d . . . . .
F13 F 0.47963(19) 0.7136(5) 0.6313(4) 0.0846(14) Uani 1 1 d . . . . .
O11 O 0.5556(2) 0.9140(4) 0.7225(4) 0.0582(11) Uani 1 1 d . . . . .
O12 O 0.58476(14) 0.6984(4) 0.7808(4) 0.0499(9) Uani 1 1 d . . . . .
O13 O 0.52887(18) 0.8381(5) 0.9058(3) 0.0601(11) Uani 1 1 d . . . . .
C26 C 0.4749(2) 0.7404(6) 0.7378(5) 0.0497(13) Uani 1 1 d . . . . .

loop_
_atom_site_aniso_label
_atom_site_aniso_U_11
_atom_site_aniso_U_22
_atom_site_aniso_U_33
_atom_site_aniso_U_23
_atom_site_aniso_U_13
_atom_site_aniso_U_12
Mn 0.0226(3) 0.0201(3) 0.0267(3) -0.0033(3) -0.0006(2) 0.0038(2)
O1 0.0510(19) 0.041(2) 0.0363(19) -0.0142(13) -0.0066(14) 0.0242(14)
N1 0.0218(16) 0.0225(19) 0.0356(19) -0.0020(13) 0.0017(12) 0.0065(13)
N2 0.0191(14) 0.0196(18) 0.0290(18) -0.0028(12) -0.0016(11) 0.0034(12)
N3 0.0172(13) 0.0267(17) 0.0308(17) 0.0007(15) -0.0010(14) 0.0008(11)
N4 0.0252(16) 0.0239(19) 0.0325(19) -0.0024(14) 0.0003(13) -0.0003(13)
N5 0.0314(18) 0.028(2) 0.0306(19) -0.0027(15) 0.0005(12) -0.0075(14)
C1 0.032(2) 0.029(2) 0.041(3) -0.0047(18) 0.0046(16) 0.0083(17)
C2 0.030(2) 0.031(3) 0.063(4) -0.002(2) 0.006(2) 0.0132(18)
C3 0.026(2) 0.034(3) 0.057(3) 0.000(2) -0.0038(19) 0.0104(18)
C4 0.0180(17) 0.029(2) 0.041(3) 0.0062(17) -0.0010(14) 0.0020(15)
C5 0.0216(18) 0.044(3) 0.044(3) 0.007(2) -0.0102(16) 0.0001(18)
C6 0.027(2) 0.047(3) 0.033(3) -0.0047(17) -0.0081(16) -0.0005(18)
C7 0.0230(19) 0.032(2) 0.035(2) -0.0053(17) -0.0036(14) -0.0025(16)
C8 0.0190(17) 0.0193(19) 0.029(2) -0.0007(14) 0.0004(13) 0.0005(14)
C9 0.0189(16) 0.023(2) 0.032(2) 0.0005(15) -0.0008(13) -0.0001(14)
C10 0.0255(18) 0.024(2) 0.026(2) -0.0038(14) -0.0003(13) 0.0042(15)
C11 0.029(2) 0.030(3) 0.034(3) -0.0031(16) -0.0012(16) 0.0128(17)
C12 0.028(2) 0.031(3) 0.033(3) 0.0032(16) -0.0060(16) 0.0028(17)
C13 0.030(2) 0.020(2) 0.031(2) 0.0014(15) 0.0017(14) 0.0011(15)
C14 0.040(2) 0.022(2) 0.048(3) 0.0006(19) 0.0043(19) 0.0043(17)
C15 0.043(3) 0.023(3) 0.066(4) -0.001(2) 0.007(2) -0.007(2)
C16 0.029(2) 0.040(3) 0.068(4) -0.003(2) 0.0047(19) -0.011(2)
C17 0.025(2) 0.036(3) 0.043(3) -0.0053(19) 0.0028(16) -0.0011(17)
C18 0.0205(18) 0.037(3) 0.050(3) 0.0050(18) -0.0042(15) -0.0021(17)
C19 0.026(2) 0.035(3) 0.037(2) -0.0003(18) -0.0017(15) -0.0075(17)
C20 0.029(2) 0.054(4) 0.053(3) -0.002(2) 0.0048(19) -0.009(2)
C21 0.049(3) 0.060(4) 0.049(4) 0.000(2) 0.011(2) -0.025(3)
C22 0.066(3) 0.037(3) 0.034(3) 0.0009(19) 0.005(2) -0.019(2)
C23 0.049(3) 0.027(3) 0.031(3) -0.0049(18) 0.0009(17) -0.0105(19)
C24 0.022(2) 0.044(3) 0.083(4) 0.003(3) -0.001(2) 0.0008(19)
C25 0.065(3) 0.025(3) 0.047(3) 0.0026(19) 0.002(2) 0.002(2)
O1W 0.0362(16) 0.0276(18) 0.0355(18) -0.0129(13) 0.0073(12) -0.0089(13)
S 0.0234(4) 0.0354(6) 0.0376(6) -0.0034(4) 0.0030(3) 0.0022(4)
F11 0.076(3) 0.087(3) 0.158(5) 0.027(3) -0.008(3) -0.046(3)
F12 0.0344(17) 0.116(4) 0.133(4) -0.046(3) -0.019(2) 0.026(2)
F13 0.081(3) 0.097(4) 0.076(3) -0.034(2) -0.033(2) 0.015(2)
O11 0.070(3) 0.034(2) 0.071(3) 0.0061(19) 0.029(2) -0.0025(18)
O12 0.0302(15) 0.050(2) 0.070(3) -0.0045(17) 0.0029(15) 0.0133(15)
O13 0.057(2) 0.084(3) 0.039(2) -0.0113(19) -0.0044(16) 0.019(2)
C26 0.034(2) 0.060(4) 0.055(4) -0.007(2) -0.005(2) -0.001(2)

loop_
_atom_type_symbol
_atom_type_description
_atom_type_scat_dispersion_real
_atom_type_scat_dispersion_imag
_atom_type_scat_source
C C 0.0181 0.0091 'International Tables Vol C Tables 4.2.6.8 and 6.1.1.4'
H H 0.0000 0.0000 'International Tables Vol C Tables 4.2.6.8 and 6.1.1.4'
N N 0.0311 0.0180 'International Tables Vol C Tables 4.2.6.8 and 6.1.1.4'
O O 0.0492 0.0322 'International Tables Vol C Tables 4.2.6.8 and 6.1.1.4'
F F 0.0727 0.0534 'International Tables Vol C Tables 4.2.6.8 and 6.1.1.4'
S S 0.3331 0.5567 'International Tables Vol C Tables 4.2.6.8 and 6.1.1.4'
Mn Mn -0.5299 2.8052 'International Tables Vol C Tables 4.2.6.8 and 6.1.1.4'

loop_
_geom_angle_atom_site_label_1
_geom_angle_atom_site_label_2
_geom_angle_atom_site_label_3
_geom_angle
_geom_angle_site_symmetry_1
_geom_angle_site_symmetry_3
_geom_angle_publ_flag
O1W Mn N2 171.87(12) . . ?
O1W Mn N1 98.38(14) . . ?
N2 Mn N1 74.84(12) . . ?
O1W Mn N3 108.49(14) . . ?
N2 Mn N3 78.50(13) . . ?
N1 Mn N3 153.08(15) . . ?
O1W Mn N4 89.20(13) . . ?
N2 Mn N4 88.82(13) . . ?
N1 Mn N4 108.83(13) . . ?
N3 Mn N4 73.97(12) . . ?
O1W Mn N5 95.38(13) . . ?
N2 Mn N5 90.49(13) . . ?
N1 Mn N5 101.96(13) . . ?
N3 Mn N5 74.41(12) . . ?
N4 Mn N5 147.85(13) . . ?
C1 N1 C9 119.7(4) . . ?
C1 N1 Mn 125.9(3) . . ?
C9 N1 Mn 114.3(3) . . ?
C10 N2 C8 122.6(3) . . ?
C10 N2 Mn 119.0(3) . . ?
C8 N2 Mn 118.4(2) . . ?
C18 N3 C12 109.6(3) . . ?
C18 N3 C11 111.7(3) . . ?
C12 N3 C11 112.0(3) . . ?
C18 N3 Mn 109.2(3) . . ?
C12 N3 Mn 105.6(2) . . ?
C11 N3 Mn 108.6(2) . . ?
C17 N4 C13 117.4(4) . . ?
C17 N4 Mn 129.0(3) . . ?
C13 N4 Mn 112.8(3) . . ?
C19 N5 C23 118.0(4) . . ?
C19 N5 Mn 111.1(3) . . ?
C23 N5 Mn 128.6(3) . . ?
N1 C1 C2 122.6(5) . . ?
N1 C1 H1 118.7 . . ?
C2 C1 H1 118.7 . . ?
C3 C2 C1 119.1(4) . . ?
C3 C2 H2 120.4 . . ?
C1 C2 H2 120.4 . . ?
C2 C3 C4 120.3(4) . . ?
C2 C3 H3 119.8 . . ?
C4 C3 H3 119.8 . . ?
C5 C4 C3 123.3(4) . . ?
C5 C4 C9 119.6(4) . . ?
C3 C4 C9 117.1(4) . . ?
C6 C5 C4 119.5(4) . . ?
C6 C5 H5 120.2 . . ?
C4 C5 H5 120.2 . . ?
C5 C6 C7 121.7(4) . . ?
C5 C6 H6 119.1 . . ?
C7 C6 H6 119.1 . . ?
C8 C7 C6 120.8(4) . . ?
C8 C7 H7 119.6 . . ?
C6 C7 H7 119.6 . . ?
C7 C8 N2 128.4(4) . . ?
C7 C8 C9 118.1(4) . . ?
N2 C8 C9 113.5(3) . . ?
N1 C9 C4 121.1(4) . . ?
N1 C9 C8 118.9(3) . . ?
C4 C9 C8 120.0(4) . . ?
O1 C10 N2 128.0(4) . . ?
O1 C10 C11 115.7(3) . . ?
N2 C10 C11 116.4(3) . . ?
N3 C11 C10 117.2(3) . . ?
N3 C11 H11A 108.0 . . ?
C10 C11 H11A 108.0 . . ?
N3 C11 H11B 108.0 . . ?
C10 C11 H11B 108.0 . . ?
H11A C11 H11B 107.2 . . ?
N3 C12 C13 111.4(3) . . ?
N3 C12 H12A 109.3 . . ?
C13 C12 H12A 109.3 . . ?
N3 C12 H12B 109.3 . . ?
C13 C12 H12B 109.3 . . ?
H12A C12 H12B 108.0 . . ?
N4 C13 C14 123.5(4) . . ?
N4 C13 C12 115.1(4) . . ?
C14 C13 C12 121.3(4) . . ?
C13 C14 C15 118.5(4) . . ?
C13 C14 H14 120.8 . . ?
C15 C14 H14 120.8 . . ?
C16 C15 C14 118.5(5) . . ?
C16 C15 H15 120.8 . . ?
C14 C15 H15 120.8 . . ?
C15 C16 C17 120.3(4) . . ?
C15 C16 H16 119.8 . . ?
C17 C16 H16 119.8 . . ?
N4 C17 C16 121.7(4) . . ?
N4 C17 C24 116.8(4) . . ?
C16 C17 C24 121.5(4) . . ?
N3 C18 C19 112.0(3) . . ?
N3 C18 H18A 109.2 . . ?
C19 C18 H18A 109.2 . . ?
N3 C18 H18B 109.2 . . ?
C19 C18 H18B 109.2 . . ?
H18A C18 H18B 107.9 . . ?
N5 C19 C20 123.2(5) . . ?
N5 C19 C18 116.2(4) . . ?
C20 C19 C18 120.5(4) . . ?
C19 C20 C21 118.8(5) . . ?
C19 C20 H20 120.6 . . ?
C21 C20 H20 120.6 . . ?
C22 C21 C20 118.9(5) . . ?
C22 C21 H21 120.6 . . ?
C20 C21 H21 120.6 . . ?
C21 C22 C23 119.7(5) . . ?
C21 C22 H22 120.1 . . ?
C23 C22 H22 120.1 . . ?
N5 C23 C22 121.4(5) . . ?
N5 C23 C25 117.7(4) . . ?
C22 C23 C25 121.0(5) . . ?
C17 C24 H24A 109.5 . . ?
C17 C24 H24B 109.5 . . ?
H24A C24 H24B 109.5 . . ?
C17 C24 H24C 109.5 . . ?
H24A C24 H24C 109.5 . . ?
H24B C24 H24C 109.5 . . ?
C23 C25 H25A 109.5 . . ?
C23 C25 H25B 109.5 . . ?
H25A C25 H25B 109.5 . . ?
C23 C25 H25C 109.5 . . ?
H25A C25 H25C 109.5 . . ?
H25B C25 H25C 109.5 . . ?
Mn O1W H1W1 123(5) . . ?
Mn O1W H1W2 113(4) . . ?
H1W1 O1W H1W2 108(6) . . ?
O13 S O11 115.2(3) . . ?
O13 S O12 115.7(3) . . ?
O11 S O12 114.2(3) . . ?
O13 S C26 103.7(3) . . ?
O11 S C26 102.8(3) . . ?
O12 S C26 102.9(3) . . ?
F13 C26 F12 108.5(5) . . ?
F13 C26 F11 106.2(6) . . ?
F12 C26 F11 107.6(5) . . ?
F13 C26 S 111.7(4) . . ?
F12 C26 S 111.4(4) . . ?
F11 C26 S 111.3(4) . . ?

loop_
_geom_bond_atom_site_label_1
_geom_bond_atom_site_label_2
_geom_bond_distance
_geom_bond_site_symmetry_2
_geom_bond_publ_flag
Mn O1W 2.108(3) . ?
Mn N2 2.152(4) . ?
Mn N1 2.233(3) . ?
Mn N3 2.280(3) . ?
Mn N4 2.354(4) . ?
Mn N5 2.417(3) . ?
O1 C10 1.246(5) . ?
N1 C1 1.326(5) . ?
N1 C9 1.359(6) . ?
N2 C10 1.326(5) . ?
N2 C8 1.401(5) . ?
N3 C18 1.475(5) . ?
N3 C12 1.479(6) . ?
N3 C11 1.487(6) . ?
N4 C17 1.349(6) . ?
N4 C13 1.352(6) . ?
N5 C19 1.345(6) . ?
N5 C23 1.348(7) . ?
C1 C2 1.399(7) . ?
C1 H1 0.9500 . ?
C2 C3 1.359(8) . ?
C2 H2 0.9500 . ?
C3 C4 1.417(6) . ?
C3 H3 0.9500 . ?
C4 C5 1.407(7) . ?
C4 C9 1.426(6) . ?
C5 C6 1.370(7) . ?
C5 H5 0.9500 . ?
C6 C7 1.419(6) . ?
C6 H6 0.9500 . ?
C7 C8 1.376(6) . ?
C7 H7 0.9500 . ?
C8 C9 1.447(5) . ?
C10 C11 1.532(6) . ?
C11 H11A 0.9900 . ?
C11 H11B 0.9900 . ?
C12 C13 1.509(6) . ?
C12 H12A 0.9900 . ?
C12 H12B 0.9900 . ?
C13 C14 1.380(6) . ?
C14 C15 1.382(7) . ?
C14 H14 0.9500 . ?
C15 C16 1.378(8) . ?
C15 H15 0.9500 . ?
C16 C17 1.382(8) . ?
C16 H16 0.9500 . ?
C17 C24 1.511(7) . ?
C18 C19 1.512(7) . ?
C18 H18A 0.9900 . ?
C18 H18B 0.9900 . ?
C19 C20 1.380(6) . ?
C20 C21 1.381(9) . ?
C20 H20 0.9500 . ?
C21 C22 1.372(9) . ?
C21 H21 0.9500 . ?
C22 C23 1.401(7) . ?
C22 H22 0.9500 . ?
C23 C25 1.502(7) . ?
C24 H24A 0.9800 . ?
C24 H24B 0.9800 . ?
C24 H24C 0.9800 . ?
C25 H25A 0.9800 . ?
C25 H25B 0.9800 . ?
C25 H25C 0.9800 . ?
O1W H1W1 0.79(8) . ?
O1W H1W2 0.94(6) . ?
S O13 1.422(4) . ?
S O11 1.433(4) . ?
S O12 1.445(4) . ?
S C26 1.818(5) . ?
F11 C26 1.320(8) . ?
F12 C26 1.318(7) . ?
F13 C26 1.312(7) . ?

loop_
_geom_hbond_atom_site_label_D
_geom_hbond_atom_site_label_H
_geom_hbond_atom_site_label_A
_geom_hbond_distance_DH
_geom_hbond_distance_HA
_geom_hbond_distance_DA
_geom_hbond_angle_DHA
_geom_hbond_site_symmetry_A
C1 H1 O11 0.95 2.50 3.314(7) 144.4 .
C2 H2 O13 0.95 2.64 3.444(6) 143.1 2_674
C7 H7 O1 0.95 2.24 2.832(5) 119.7 .
C24 H24A N1 0.98 2.69 3.372(7) 127.0 .
C24 H24B F13 0.98 2.62 3.308(7) 127.6 .
C25 H25B N1 0.98 2.69 3.301(7) 120.8 .
O1W H1W1 O1 0.79(8) 1.79(7) 2.565(4) 168(6) 4_655
O1W H1W2 O12 0.94(6) 1.86(6) 2.774(5) 165(5) .

loop_
_geom_torsion_atom_site_label_1
_geom_torsion_atom_site_label_2
_geom_torsion_atom_site_label_3
_geom_torsion_atom_site_label_4
_geom_torsion
_geom_torsion_site_symmetry_1
_geom_torsion_site_symmetry_2
_geom_torsion_site_symmetry_3
_geom_torsion_site_symmetry_4
_geom_torsion_publ_flag
C9 N1 C1 C2 -1.8(7) . . . . ?
Mn N1 C1 C2 175.6(3) . . . . ?
N1 C1 C2 C3 1.6(7) . . . . ?
C1 C2 C3 C4 -0.2(7) . . . . ?
C2 C3 C4 C5 178.7(5) . . . . ?
C2 C3 C4 C9 -0.9(7) . . . . ?
C3 C4 C5 C6 -177.1(5) . . . . ?
C9 C4 C5 C6 2.5(6) . . . . ?
C4 C5 C6 C7 -2.5(7) . . . . ?
C5 C6 C7 C8 -1.1(7) . . . . ?
C6 C7 C8 N2 -176.3(4) . . . . ?
C6 C7 C8 C9 4.4(6) . . . . ?
C10 N2 C8 C7 4.2(6) . . . . ?
Mn N2 C8 C7 -176.5(3) . . . . ?
C10 N2 C8 C9 -176.5(3) . . . . ?
Mn N2 C8 C9 2.8(4) . . . . ?
C1 N1 C9 C4 0.6(6) . . . . ?
Mn N1 C9 C4 -177.1(3) . . . . ?
C1 N1 C9 C8 -179.2(4) . . . . ?
Mn N1 C9 C8 3.1(4) . . . . ?
C5 C4 C9 N1 -178.9(4) . . . . ?
C3 C4 C9 N1 0.7(6) . . . . ?
C5 C4 C9 C8 0.8(6) . . . . ?
C3 C4 C9 C8 -179.5(4) . . . . ?
C7 C8 C9 N1 175.5(4) . . . . ?
N2 C8 C9 N1 -3.9(5) . . . . ?
C7 C8 C9 C4 -4.3(6) . . . . ?
N2 C8 C9 C4 176.3(3) . . . . ?
C8 N2 C10 O1 1.8(7) . . . . ?
Mn N2 C10 O1 -177.5(4) . . . . ?
C8 N2 C10 C11 -179.7(4) . . . . ?
Mn N2 C10 C11 1.0(5) . . . . ?
C18 N3 C11 C10 -113.7(4) . . . . ?
C12 N3 C11 C10 122.9(4) . . . . ?
Mn N3 C11 C10 6.7(4) . . . . ?
O1 C10 C11 N3 173.1(4) . . . . ?
N2 C10 C11 N3 -5.6(6) . . . . ?
C18 N3 C12 C13 167.8(4) . . . . ?
C11 N3 C12 C13 -67.6(4) . . . . ?
Mn N3 C12 C13 50.4(4) . . . . ?
C17 N4 C13 C14 -0.2(7) . . . . ?
Mn N4 C13 C14 -171.1(4) . . . . ?
C17 N4 C13 C12 -178.7(4) . . . . ?
Mn N4 C13 C12 10.4(5) . . . . ?
N3 C12 C13 N4 -42.1(5) . . . . ?
N3 C12 C13 C14 139.4(4) . . . . ?
N4 C13 C14 C15 0.7(8) . . . . ?
C12 C13 C14 C15 179.1(5) . . . . ?
C13 C14 C15 C16 0.4(8) . . . . ?
C14 C15 C16 C17 -1.9(8) . . . . ?
C13 N4 C17 C16 -1.3(7) . . . . ?
Mn N4 C17 C16 167.8(4) . . . . ?
C13 N4 C17 C24 178.7(4) . . . . ?
Mn N4 C17 C24 -12.1(6) . . . . ?
C15 C16 C17 N4 2.4(8) . . . . ?
C15 C16 C17 C24 -177.6(5) . . . . ?
C12 N3 C18 C19 -158.6(4) . . . . ?
C11 N3 C18 C19 76.6(5) . . . . ?
Mn N3 C18 C19 -43.4(5) . . . . ?
C23 N5 C19 C20 -2.6(7) . . . . ?
Mn N5 C19 C20 161.6(4) . . . . ?
C23 N5 C19 C18 173.3(4) . . . . ?
Mn N5 C19 C18 -22.4(5) . . . . ?
N3 C18 C19 N5 45.7(6) . . . . ?
N3 C18 C19 C20 -138.2(5) . . . . ?
N5 C19 C20 C21 2.2(8) . . . . ?
C18 C19 C20 C21 -173.6(5) . . . . ?
C19 C20 C21 C22 -0.8(8) . . . . ?
C20 C21 C22 C23 -0.1(8) . . . . ?
C19 N5 C23 C22 1.6(7) . . . . ?
Mn N5 C23 C22 -159.5(4) . . . . ?
C19 N5 C23 C25 -177.1(4) . . . . ?
Mn N5 C23 C25 21.9(6) . . . . ?
C21 C22 C23 N5 -0.3(8) . . . . ?
C21 C22 C23 C25 178.3(5) . . . . ?
O13 S C26 F13 175.4(5) . . . . ?
O11 S C26 F13 55.2(5) . . . . ?
O12 S C26 F13 -63.7(5) . . . . ?
O13 S C26 F12 53.9(6) . . . . ?
O11 S C26 F12 -66.3(5) . . . . ?
O12 S C26 F12 174.8(5) . . . . ?
O13 S C26 F11 -66.0(5) . . . . ?
O11 S C26 F11 173.7(5) . . . . ?
O12 S C26 F11 54.8(5) . . . . ?
